data_4501250
loop_
_publ_author_name
'Casas, Jos\'e S.'
'Collazo, Ricardo'
'Couce, Mar\'ia D.'
'Garc\'ia-Vega, Manuel'
'S\'anchez, Agust\'in'
'Sordo, Jos\'e'
'V\'azquez-L\'opez, Ezequiel M.'

_publ_section_title
;
 Mercury(II) Complexes Containing the [Hg(L)2]2--, [Hg(L)(HL)]&#x2212;,
 and [Hg(HL)2] Units [H2L = 3-(2-Chlorophenyl)-2-sulfanylpropenoic Acid].
 Structural and Spectroscopic Effects of the Different Degrees of Ligand
 Protonation
;
_journal_issue 12
_journal_name_full 'Crystal Growth &amp; Design'
_journal_page_first 5370
_journal_paper_doi 10.1021/cg200963g
_journal_volume 11
_journal_year 2011
_chemical_formula_sum 'C18 H16 Cl2 Hg O8 S2'
_chemical_formula_weight 695.92
_chemical_name_systematic
;
 ?
;
_space_group_IT_number 14
_symmetry_cell_setting monoclinic
_symmetry_space_group_name_Hall '-P 2yn'
_symmetry_space_group_name_H-M 'P 1 21/n 1'
_atom_sites_solution_hydrogens geom
_atom_sites_solution_primary direct
_atom_sites_solution_secondary difmap
_audit_creation_method SHELXL-97
_cell_angle_alpha 90.00
_cell_angle_beta 90.3260(10)
_cell_angle_gamma 90.00
_cell_formula_units_Z 2
_cell_length_a 4.00680(10)
_cell_length_b 13.5443(4)
_cell_length_c 24.6328(7)
_cell_measurement_reflns_used 7675
_cell_measurement_temperature 293(2)
_cell_measurement_theta_max 23.4555
_cell_measurement_theta_min 2.901
_cell_volume 1336.78(6)
_computing_cell_refinement 'BRUKER APEX2'
_computing_data_collection 'BRUKER APEX2'
_computing_structure_refinement 'SHELXL-97 (Sheldrick, 1997)'
_computing_structure_solution 'SHELXS-97 (Sheldrick, 1990)'
_diffrn_ambient_temperature 293(2)
_diffrn_measured_fraction_theta_full 0.996
_diffrn_measured_fraction_theta_max 0.996
_diffrn_measurement_device_type 'Bruker X8 KappaAPEXII'
_diffrn_measurement_method 'omega and phi scans'
_diffrn_radiation_monochromator graphite
_diffrn_radiation_source 'fine-focus sealed tube'
_diffrn_radiation_type MoK\a
_diffrn_radiation_wavelength 0.71073
_diffrn_reflns_av_R_equivalents 0.0496
_diffrn_reflns_av_sigmaI/netI 0.0322
_diffrn_reflns_limit_h_max 5
_diffrn_reflns_limit_h_min -5
_diffrn_reflns_limit_k_max 16
_diffrn_reflns_limit_k_min -16
_diffrn_reflns_limit_l_max 30
_diffrn_reflns_limit_l_min -30
_diffrn_reflns_number 28662
_diffrn_reflns_theta_full 25.00
_diffrn_reflns_theta_max 26.40
_diffrn_reflns_theta_min 1.72
_exptl_absorpt_coefficient_mu 6.149
_exptl_absorpt_correction_T_max 1.0000
_exptl_absorpt_correction_T_min 0.5657
_exptl_absorpt_correction_type multi-scan
_exptl_crystal_colour grey
_exptl_crystal_density_diffrn 1.729
_exptl_crystal_density_method 'not measured'
_exptl_crystal_description needle
_exptl_crystal_F_000 668
_exptl_crystal_size_max 0.30
_exptl_crystal_size_mid 0.09
_exptl_crystal_size_min 0.08
_refine_diff_density_max 2.436
_refine_diff_density_min -0.923
_refine_diff_density_rms 0.210
_refine_ls_extinction_method none
_refine_ls_goodness_of_fit_ref 1.143
_refine_ls_hydrogen_treatment constr
_refine_ls_matrix_type full
_refine_ls_number_parameters 146
_refine_ls_number_reflns 2713
_refine_ls_number_restraints 0
_refine_ls_restrained_S_all 1.143
_refine_ls_R_factor_all 0.0701
_refine_ls_R_factor_gt 0.0501
_refine_ls_shift/su_max 0.006
_refine_ls_shift/su_mean 0.000
_refine_ls_structure_factor_coef Fsqd
_refine_ls_weighting_details 'calc w=1/[\s^2^(Fo^2^)+(0.0619P)^2^+10.2174P] where P=(Fo^2^+2Fc^2^)/3'
_refine_ls_weighting_scheme calc
_refine_ls_wR_factor_gt 0.1243
_refine_ls_wR_factor_ref 0.1369
_reflns_number_gt 2058
_reflns_number_total 2713
_reflns_threshold_expression >2sigma(I)
_cod_data_source_file cg200963g_si_002.cif
_cod_data_source_block 3.4H2O
_cod_original_sg_symbol_H-M P2(1)/n
_cod_database_code 4501250

loop_
_symmetry_equiv_pos_as_xyz
'x, y, z'
'-x+1/2, y+1/2, -z+1/2'
'-x, -y, -z'
'x-1/2, -y-1/2, z-1/2'

loop_
_atom_site_label
_atom_site_type_symbol
_atom_site_fract_x
_atom_site_fract_y
_atom_site_fract_z
_atom_site_U_iso_or_equiv
_atom_site_adp_type
_atom_site_occupancy
_atom_site_symmetry_multiplicity
_atom_site_calc_flag
_atom_site_refinement_flags
Hg1 Hg 0.5000 1.0000 0.0000 0.03203(18) Uani 1 2 d S
Cl1 Cl 0.6705(6) 1.12230(17) 0.27832(9) 0.0421(5) Uani 1 1 d .
S1 S 0.8485(6) 0.96919(17) 0.07566(9) 0.0338(5) Uani 1 1 d .
C5 C 0.886(2) 1.0169(6) 0.2577(4) 0.0318(19) Uani 1 1 d .
C2 C 0.859(2) 1.0818(6) 0.1118(3) 0.037(2) Uani 1 1 d .
C3 C 0.926(2) 1.0884(7) 0.1654(3) 0.037(2) Uani 1 1 d .
H3 H 0.9293 1.1519 0.1799 0.044 Uiso 1 1 calc R
C9 C 1.173(2) 0.9237(6) 0.1908(4) 0.0339(19) Uani 1 1 d .
H9 H 1.2548 0.9163 0.1558 0.041 Uiso 1 1 calc R
O1 O 0.676(3) 1.1776(6) 0.0350(3) 0.093(4) Uani 1 1 d .
C8 C 1.234(2) 0.8507(7) 0.2290(4) 0.043(2) Uani 1 1 d .
H8 H 1.3519 0.7945 0.2191 0.052 Uiso 1 1 calc R
C6 C 0.947(2) 0.9440(6) 0.2954(4) 0.037(2) Uani 1 1 d .
H6 H 0.8707 0.9514 0.3308 0.044 Uiso 1 1 calc R
C7 C 1.121(2) 0.8604(7) 0.2812(4) 0.043(2) Uani 1 1 d .
H7 H 1.1612 0.8111 0.3067 0.052 Uiso 1 1 calc R
C4 C 0.994(2) 1.0077(6) 0.2039(4) 0.0324(18) Uani 1 1 d .
O2 O 0.858(3) 1.2553(5) 0.1093(3) 0.082(3) Uani 1 1 d .
H2 H 0.8152 1.3044 0.0911 0.098 Uiso 1 1 calc R
C1 C 0.788(4) 1.1748(8) 0.0808(4) 0.065(3) Uani 1 1 d .
O1W O 0.725(5) 1.4228(8) 0.0584(5) 0.177(8) Uani 1 1 d .
O2W1 O 0.236(8) 1.1368(12) 0.4026(7) 0.173 Uani 0.65 1 d P
O2W2 O 0.656(15) 1.216(2) 0.4554(13) 0.173 Uani 0.35 1 d P

loop_
_atom_site_aniso_label
_atom_site_aniso_U_11
_atom_site_aniso_U_22
_atom_site_aniso_U_33
_atom_site_aniso_U_23
_atom_site_aniso_U_13
_atom_site_aniso_U_12
Hg1 0.0300(3) 0.0428(3) 0.0232(3) -0.0041(2) -0.00571(17) 0.0084(2)
Cl1 0.0513(13) 0.0397(11) 0.0353(12) -0.0046(9) -0.0049(10) -0.0098(10)
S1 0.0322(11) 0.0436(11) 0.0254(11) -0.0011(9) -0.0064(9) 0.0058(9)
C5 0.030(4) 0.035(5) 0.030(5) -0.002(3) -0.008(4) -0.015(3)
C2 0.048(5) 0.036(5) 0.027(5) -0.001(4) -0.006(4) -0.001(4)
C3 0.042(5) 0.040(5) 0.028(5) 0.000(4) -0.002(4) -0.004(4)
C9 0.028(4) 0.042(5) 0.032(5) 0.003(4) -0.009(4) -0.004(4)
O1 0.195(11) 0.049(5) 0.033(4) 0.005(4) -0.045(6) 0.008(6)
C8 0.040(5) 0.040(5) 0.050(6) 0.009(4) -0.012(4) -0.002(4)
C6 0.041(5) 0.037(5) 0.033(5) 0.010(4) -0.007(4) -0.016(4)
C7 0.050(6) 0.042(5) 0.039(6) 0.018(4) -0.014(4) -0.013(4)
C4 0.033(4) 0.038(5) 0.026(4) 0.003(3) -0.009(3) -0.014(4)
O2 0.174(10) 0.036(4) 0.035(4) 0.011(3) -0.028(5) -0.011(5)
C1 0.121(11) 0.044(6) 0.031(6) 0.003(5) -0.017(6) 0.000(6)
O1W 0.40(3) 0.053(6) 0.074(8) 0.018(6) -0.044(11) -0.025(10)
O2W1 0.400 0.054 0.064 0.017 -0.059 -0.012
O2W2 0.400 0.054 0.064 0.017 -0.059 -0.012

loop_
_atom_type_symbol
_atom_type_description
_atom_type_scat_dispersion_real
_atom_type_scat_dispersion_imag
_atom_type_scat_source
C C 0.0033 0.0016 'International Tables Vol C Tables 4.2.6.8 and 6.1.1.4'
H H 0.0000 0.0000 'International Tables Vol C Tables 4.2.6.8 and 6.1.1.4'
O O 0.0106 0.0060 'International Tables Vol C Tables 4.2.6.8 and 6.1.1.4'
S S 0.1246 0.1234 'International Tables Vol C Tables 4.2.6.8 and 6.1.1.4'
Cl Cl 0.1484 0.1585 'International Tables Vol C Tables 4.2.6.8 and 6.1.1.4'
Hg Hg -2.3894 9.2266 'International Tables Vol C Tables 4.2.6.8 and 6.1.1.4'

loop_
_geom_angle_atom_site_label_1
_geom_angle_atom_site_label_2
_geom_angle_atom_site_label_3
_geom_angle
_geom_angle_site_symmetry_1
_geom_angle_site_symmetry_3
S1 Hg1 S1 180.00(13) 3_675 .
S1 Hg1 O1 75.41(18) 3_675 3_675
S1 Hg1 O1 104.59(18) . 3_675
S1 Hg1 O1 104.59(18) 3_675 .
S1 Hg1 O1 75.41(18) . .
O1 Hg1 O1 180.0(3) 3_675 .
C2 S1 Hg1 104.9(3) . .
C6 C5 C4 121.3(8) . .
C6 C5 Cl1 118.4(7) . .
C4 C5 Cl1 120.3(7) . .
C3 C2 C1 118.6(8) . .
C3 C2 S1 123.7(7) . .
C1 C2 S1 117.7(7) . .
C2 C3 C4 128.1(8) . .
C4 C9 C8 121.1(9) . .
C1 O1 Hg1 111.7(7) . .
C7 C8 C9 120.7(9) . .
C5 C6 C7 120.4(9) . .
C8 C7 C6 119.2(8) . .
C9 C4 C5 117.2(8) . .
C9 C4 C3 123.6(8) . .
C5 C4 C3 119.1(8) . .
O1 C1 O2 122.9(10) . .
O1 C1 C2 124.7(10) . .
O2 C1 C2 112.4(9) . .

loop_
_geom_bond_atom_site_label_1
_geom_bond_atom_site_label_2
_geom_bond_distance
_geom_bond_site_symmetry_2
Hg1 S1 2.360(2) 3_675
Hg1 S1 2.360(2) .
Hg1 O1 2.650(8) 3_675
Hg1 O1 2.650(8) .
Cl1 C5 1.746(9) .
S1 C2 1.767(9) .
C5 C6 1.377(12) .
C5 C4 1.400(13) .
C2 C3 1.350(12) .
C2 C1 1.499(13) .
C3 C4 1.472(12) .
C9 C4 1.385(12) .
C9 C8 1.386(12) .
O1 C1 1.212(12) .
C8 C7 1.372(14) .
C6 C7 1.375(14) .
O2 C1 1.326(13) .

loop_
_geom_hbond_atom_site_label_D
_geom_hbond_atom_site_label_H
_geom_hbond_atom_site_label_A
_geom_hbond_distance_DH
_geom_hbond_distance_HA
_geom_hbond_distance_DA
_geom_hbond_angle_DHA
O2 H2 O1W 0.82 1.83 2.645(13) 172.7
